data_7233345
loop_
_publ_author_name
'Kong, Jiao-Jiao'
'Zhang, Jia-Chen'
'Jiang, Yu-Xuan'
'Tao, Jin-Xia'
'Wang, Wen-Yan'
'Huang, Xing-Cai'

_publ_section_title
;
 Two-dimensional heterometallic CuIILnIII (Ln = Tb and Dy) coordination
 polymers bridged by dicyanamides showing slow magnetic relaxation
 behavior
;
_journal_issue 34
_journal_name_full CrystEngComm
_journal_page_first 5145
_journal_paper_doi 10.1039/C9CE00673G
_journal_volume 21
_journal_year 2019
_chemical_formula_sum 'C27 H24 Cu N11 O4 Tb'
_chemical_formula_weight 789.03
_space_group_crystal_system monoclinic
_space_group_IT_number 14
_space_group_name_Hall '-P 2yn'
_space_group_name_H-M_alt 'P 1 21/n 1'
_symmetry_space_group_name_Hall '-P 2yn'
_symmetry_space_group_name_H-M 'P 1 21/n 1'
_atom_sites_solution_hydrogens geom
_audit_creation_method SHELXL-2014/7
_audit_update_record
;
2019-04-20 deposited with the CCDC.    2019-08-06 downloaded from the CCDC.
;
_cell_angle_alpha 90
_cell_angle_beta 97.3950(10)
_cell_angle_gamma 90
_cell_formula_units_Z 4
_cell_length_a 13.2777(11)
_cell_length_b 16.2811(14)
_cell_length_c 14.0218(12)
_cell_measurement_reflns_used 9913
_cell_measurement_temperature 293(2)
_cell_measurement_theta_max 27.53
_cell_measurement_theta_min 2.35
_cell_volume 3006.0(4)
_computing_cell_refinement 'SHELXL-2014/7 (Sheldrick 2014)'
_computing_data_collection 'Bruker Apex D8 QUEST'
_computing_data_reduction 'SHELXL-2014/7 (Sheldrick 2014)'
_computing_molecular_graphics Diamond
_computing_publication_material 'SHELXL-2014/7 (Sheldrick 2014)'
_computing_structure_refinement 'SHELXL-2014/7 (Sheldrick, 2014)'
_computing_structure_solution 'SHELXT 2014/7 (Sheldrick, 2014)'
_diffrn_ambient_temperature 293(2)
_diffrn_measured_fraction_theta_full 1.000
_diffrn_measured_fraction_theta_max 0.997
_diffrn_measurement_device_type 'Bruker Apex D8 QUEST'
_diffrn_measurement_method 'phi and omega scans'
_diffrn_radiation_type MoK\a
_diffrn_radiation_wavelength 0.71073
_diffrn_reflns_av_R_equivalents 0.0257
_diffrn_reflns_av_unetI/netI 0.0286
_diffrn_reflns_Laue_measured_fraction_full 1.000
_diffrn_reflns_Laue_measured_fraction_max 0.997
_diffrn_reflns_limit_h_max 17
_diffrn_reflns_limit_h_min -16
_diffrn_reflns_limit_k_max 21
_diffrn_reflns_limit_k_min -18
_diffrn_reflns_limit_l_max 17
_diffrn_reflns_limit_l_min -18
_diffrn_reflns_number 19791
_diffrn_reflns_point_group_measured_fraction_full 1.000
_diffrn_reflns_point_group_measured_fraction_max 0.997
_diffrn_reflns_theta_full 25.242
_diffrn_reflns_theta_max 27.556
_diffrn_reflns_theta_min 1.926
_exptl_absorpt_coefficient_mu 3.094
_exptl_absorpt_correction_T_max 0.7456
_exptl_absorpt_correction_T_min 0.4602
_exptl_absorpt_correction_type multi-scan
_exptl_absorpt_process_details
;
SADABS 2016/2: Krause, L., Herbst-Irmer, R., Sheldrick G.M. & Stalke D.,
 J. Appl. Cryst. 48 (2015) 3-10
;
_exptl_crystal_colour green
_exptl_crystal_density_diffrn 1.743
_exptl_crystal_description plate
_exptl_crystal_F_000 1556
_exptl_crystal_preparation 'Magnetic properties'
_exptl_crystal_size_max 0.240
_exptl_crystal_size_mid 0.180
_exptl_crystal_size_min 0.100
_refine_diff_density_max 1.229
_refine_diff_density_min -0.894
_refine_diff_density_rms 0.084
_refine_ls_extinction_method none
_refine_ls_goodness_of_fit_ref 1.032
_refine_ls_hydrogen_treatment constr
_refine_ls_matrix_type full
_refine_ls_number_parameters 401
_refine_ls_number_reflns 6922
_refine_ls_number_restraints 0
_refine_ls_restrained_S_all 1.032
_refine_ls_R_factor_all 0.0327
_refine_ls_R_factor_gt 0.0273
_refine_ls_shift/su_max 0.002
_refine_ls_shift/su_mean 0.000
_refine_ls_structure_factor_coef Fsqd
_refine_ls_weighting_details 'w=1/[\s^2^(Fo^2^)+(0.0411P)^2^+1.7338P] where P=(Fo^2^+2Fc^2^)/3'
_refine_ls_weighting_scheme calc
_refine_ls_wR_factor_gt 0.0723
_refine_ls_wR_factor_ref 0.0751
_reflns_Friedel_coverage 0.000
_reflns_number_gt 6076
_reflns_number_total 6922
_reflns_threshold_expression 'I > 2\s(I)'
_cod_data_source_file c9ce00673g2.cif
_cod_data_source_block 2-CuTb
_cod_depositor_comments 'Adding full bibliography for 7233345--7233347.cif.'
_cod_database_code 7233345
_shelx_shelxl_version_number 2014/7
_shelx_space_group_comment
;
The symmetry employed for this shelxl refinement is uniquely defined
by the following loop, which should always be used as a source of
symmetry information in preference to the above space-group names.
They are only intended as comments.
;
_shelx_estimated_absorpt_t_min 0.524
_shelx_estimated_absorpt_t_max 0.747

loop_
_space_group_symop_operation_xyz
'x, y, z'
'-x+1/2, y+1/2, -z+1/2'
'-x, -y, -z'
'x-1/2, -y-1/2, z-1/2'

loop_
_atom_site_label
_atom_site_type_symbol
_atom_site_fract_x
_atom_site_fract_y
_atom_site_fract_z
_atom_site_U_iso_or_equiv
_atom_site_adp_type
_atom_site_occupancy
_atom_site_site_symmetry_order
_atom_site_calc_flag
_atom_site_refinement_flags_posn
_atom_site_refinement_flags_adp
Cu1 Cu 0.41526(3) 0.07828(2) 0.72190(3) 0.03462(9) Uani 1 1 d . .
Tb1 Tb 0.17863(2) 0.05974(2) 0.79237(2) 0.03439(6) Uani 1 1 d . .
C1 C 0.3936(2) -0.04186(17) 0.8697(2) 0.0363(6) Uani 1 1 d . .
C2 C 0.3312(2) -0.10226(18) 0.9035(2) 0.0403(7) Uani 1 1 d . .
C3 C 0.3729(3) -0.1685(2) 0.9563(2) 0.0512(8) Uani 1 1 d . .
H3 H 0.3310 -0.2090 0.9766 0.061 Uiso 1 1 calc R U
C4 C 0.4779(3) -0.1744(2) 0.9788(3) 0.0581(9) Uani 1 1 d . .
H4 H 0.5060 -0.2182 1.0157 0.070 Uiso 1 1 calc R U
C5 C 0.5393(3) -0.1169(2) 0.9475(2) 0.0532(8) Uani 1 1 d . .
H5 H 0.6092 -0.1219 0.9630 0.064 Uiso 1 1 calc R U
C6 C 0.4993(2) -0.04946(18) 0.8916(2) 0.0406(7) Uani 1 1 d . .
C7 C 0.5687(2) 0.0108(2) 0.8623(2) 0.0452(7) Uani 1 1 d . .
H7 H 0.6356 0.0069 0.8911 0.054 Uiso 1 1 calc R U
C8 C 0.6318(3) 0.1272(2) 0.7898(2) 0.0510(8) Uani 1 1 d . .
H8A H 0.6941 0.1069 0.8258 0.061 Uiso 1 1 calc R U
H8B H 0.6162 0.1795 0.8176 0.061 Uiso 1 1 calc R U
C9 C 0.6501(2) 0.1415(2) 0.6861(2) 0.0453(7) Uani 1 1 d . .
C10 C 0.6686(3) 0.0607(2) 0.6358(4) 0.0647(11) Uani 1 1 d . .
H10A H 0.7262 0.0333 0.6703 0.097 Uiso 1 1 calc R U
H10B H 0.6815 0.0717 0.5712 0.097 Uiso 1 1 calc R U
H10C H 0.6097 0.0263 0.6344 0.097 Uiso 1 1 calc R U
C11 C 0.7439(3) 0.1971(3) 0.6886(3) 0.0642(10) Uani 1 1 d . .
H11A H 0.7998 0.1727 0.7290 0.096 Uiso 1 1 calc R U
H11B H 0.7291 0.2499 0.7138 0.096 Uiso 1 1 calc R U
H11C H 0.7613 0.2034 0.6247 0.096 Uiso 1 1 calc R U
C12 C 0.5623(2) 0.1888(2) 0.6308(3) 0.0506(8) Uani 1 1 d . .
H12A H 0.5554 0.2407 0.6632 0.061 Uiso 1 1 calc R U
H12B H 0.5797 0.2010 0.5672 0.061 Uiso 1 1 calc R U
C13 C 0.4089(2) 0.15420(19) 0.5371(2) 0.0406(6) Uani 1 1 d . .
H13 H 0.4419 0.1759 0.4881 0.049 Uiso 1 1 calc R U
C14 C 0.3038(2) 0.13310(17) 0.5111(2) 0.0368(6) Uani 1 1 d . .
C15 C 0.2610(3) 0.1428(2) 0.4137(2) 0.0459(7) Uani 1 1 d . .
H15 H 0.3029 0.1559 0.3676 0.055 Uiso 1 1 calc R U
C16 C 0.1602(3) 0.1331(2) 0.3871(2) 0.0512(8) Uani 1 1 d . .
H16 H 0.1338 0.1376 0.3226 0.061 Uiso 1 1 calc R U
C17 C 0.0956(3) 0.1163(2) 0.4553(2) 0.0465(7) Uani 1 1 d . .
H17 H 0.0261 0.1112 0.4366 0.056 Uiso 1 1 calc R U
C18 C 0.1347(2) 0.10739(17) 0.5504(2) 0.0365(6) Uani 1 1 d . .
C19 C 0.2402(2) 0.11342(17) 0.57988(19) 0.0332(6) Uani 1 1 d . .
C20 C -0.0292(2) 0.0999(3) 0.6046(3) 0.0554(9) Uani 1 1 d . .
H20A H -0.0474 0.1541 0.5818 0.083 Uiso 1 1 calc R U
H20B H -0.0593 0.0890 0.6620 0.083 Uiso 1 1 calc R U
H20C H -0.0533 0.0604 0.5561 0.083 Uiso 1 1 calc R U
C21 C 0.1643(3) -0.1560(3) 0.8932(5) 0.112(2) Uani 1 1 d . .
H21A H 0.1902 -0.2050 0.8669 0.167 Uiso 1 1 calc R U
H21B H 0.0973 -0.1449 0.8614 0.167 Uiso 1 1 calc R U
H21C H 0.1617 -0.1635 0.9608 0.167 Uiso 1 1 calc R U
C22 C 0.4591(3) -0.1147(2) 0.6623(2) 0.0489(8) Uani 1 1 d . .
C23 C 0.1828(3) -0.1161(2) 0.6383(3) 0.0520(8) Uani 1 1 d . .
C24 C 0.2942(3) 0.2481(2) 0.8794(2) 0.0485(8) Uani 1 1 d . .
C25 C 0.0385(3) 0.2459(2) 0.8107(3) 0.0504(8) Uani 1 1 d . .
C26 C 0.1525(3) 0.0608(3) 1.0436(3) 0.0600(10) Uani 1 1 d . .
C27 C -0.0560(3) -0.0268(3) 0.8407(2) 0.0566(9) Uani 1 1 d . .
O1 O 0.34908(15) 0.02073(12) 0.81950(14) 0.0369(4) Uani 1 1 d . .
O2 O 0.27396(14) 0.10371(13) 0.67243(13) 0.0366(4) Uani 1 1 d . .
O3 O 0.22928(18) -0.08873(15) 0.8793(2) 0.0562(6) Uani 1 1 d . .
O4 O 0.07908(15) 0.09392(15) 0.62523(16) 0.0447(5) Uani 1 1 d . .
N1 N 0.5493(2) 0.06895(16) 0.80149(19) 0.0400(6) Uani 1 1 d . .
N2 N 0.46295(18) 0.14681(15) 0.61978(18) 0.0385(5) Uani 1 1 d . .
N3 N 0.4293(3) -0.04930(19) 0.6457(2) 0.0558(7) Uani 1 1 d . .
N4 N 0.2824(2) 0.18203(17) 0.8553(2) 0.0532(7) Uani 1 1 d . .
N5 N 0.0676(3) 0.1807(2) 0.8024(3) 0.0654(9) Uani 1 1 d . .
N6 N -0.0067(3) 0.3145(2) 0.8205(3) 0.0728(10) Uani 1 1 d . .
N7 N 0.1747(3) 0.0639(2) 0.9686(2) 0.0611(9) Uani 1 1 d . .
N8 N 0.1706(2) -0.05768(16) 0.6799(2) 0.0521(7) Uani 1 1 d . .
N9 N 0.1946(4) -0.1787(2) 0.5826(2) 0.0811(12) Uani 1 1 d . .
N10 N 0.0131(2) -0.0026(2) 0.8103(2) 0.0559(7) Uani 1 1 d . .
N11 N -0.1362(3) -0.0606(4) 0.8672(3) 0.119(2) Uani 1 1 d . .

loop_
_atom_site_aniso_label
_atom_site_aniso_U_11
_atom_site_aniso_U_22
_atom_site_aniso_U_33
_atom_site_aniso_U_23
_atom_site_aniso_U_13
_atom_site_aniso_U_12
Cu1 0.03007(17) 0.03576(18) 0.03819(18) 0.00609(14) 0.00499(13) -0.00004(14)
Tb1 0.03477(9) 0.03042(8) 0.03982(9) 0.00347(5) 0.01176(6) -0.00058(5)
C1 0.0452(16) 0.0298(14) 0.0330(14) 0.0001(10) 0.0020(12) 0.0052(12)
C2 0.0480(17) 0.0331(15) 0.0385(15) 0.0057(11) 0.0008(13) -0.0006(13)
C3 0.070(2) 0.0357(17) 0.0462(17) 0.0106(13) -0.0003(16) 0.0016(16)
C4 0.071(2) 0.0421(19) 0.057(2) 0.0138(15) -0.0094(17) 0.0103(17)
C5 0.054(2) 0.051(2) 0.0504(19) 0.0085(15) -0.0095(15) 0.0141(16)
C6 0.0459(17) 0.0365(16) 0.0374(15) 0.0010(11) -0.0015(12) 0.0038(13)
C7 0.0359(15) 0.0529(19) 0.0443(17) -0.0011(14) -0.0045(13) 0.0065(14)
C8 0.0413(17) 0.055(2) 0.056(2) -0.0055(15) 0.0028(14) -0.0100(15)
C9 0.0330(15) 0.0472(18) 0.0573(19) -0.0050(14) 0.0114(13) -0.0040(13)
C10 0.053(2) 0.058(2) 0.087(3) -0.0157(19) 0.024(2) 0.0011(17)
C11 0.0408(19) 0.071(3) 0.084(3) -0.005(2) 0.0166(18) -0.0125(18)
C12 0.0413(17) 0.0498(19) 0.062(2) 0.0059(16) 0.0131(15) -0.0105(15)
C13 0.0453(16) 0.0377(16) 0.0418(15) 0.0040(12) 0.0170(13) 0.0030(13)
C14 0.0433(15) 0.0308(14) 0.0370(14) 0.0010(11) 0.0072(12) 0.0027(12)
C15 0.0549(19) 0.0503(19) 0.0336(15) 0.0024(13) 0.0096(13) 0.0018(15)
C16 0.060(2) 0.056(2) 0.0358(16) -0.0006(14) -0.0009(14) 0.0005(17)
C17 0.0462(17) 0.0439(17) 0.0466(17) -0.0024(13) -0.0054(14) 0.0002(14)
C18 0.0383(15) 0.0297(14) 0.0416(15) 0.0029(11) 0.0053(12) 0.0024(11)
C19 0.0387(14) 0.0261(13) 0.0348(14) 0.0015(10) 0.0046(11) 0.0029(11)
C20 0.0285(15) 0.065(2) 0.073(2) 0.0152(18) 0.0048(15) 0.0020(15)
C21 0.059(3) 0.077(3) 0.194(6) 0.077(4) -0.005(3) -0.019(2)
C22 0.0539(19) 0.047(2) 0.0504(18) -0.0049(14) 0.0220(15) -0.0095(16)
C23 0.056(2) 0.0410(18) 0.0542(19) 0.0034(15) -0.0098(16) 0.0014(16)
C24 0.0546(19) 0.0407(18) 0.0466(17) 0.0076(14) -0.0075(14) -0.0047(15)
C25 0.0479(18) 0.050(2) 0.0559(19) -0.0048(15) 0.0148(15) 0.0051(16)
C26 0.047(2) 0.081(3) 0.053(2) 0.0022(18) 0.0092(16) -0.0180(18)
C27 0.051(2) 0.078(3) 0.0411(18) 0.0023(17) 0.0094(15) -0.0152(19)
O1 0.0390(10) 0.0303(10) 0.0418(11) 0.0095(8) 0.0068(8) 0.0030(8)
O2 0.0322(10) 0.0438(12) 0.0340(10) 0.0060(8) 0.0051(8) 0.0014(9)
O3 0.0487(13) 0.0429(13) 0.0762(17) 0.0258(12) 0.0054(12) -0.0045(11)
O4 0.0305(10) 0.0546(14) 0.0490(12) 0.0124(10) 0.0058(9) 0.0050(10)
N1 0.0349(13) 0.0418(14) 0.0430(14) -0.0021(10) 0.0036(10) -0.0005(10)
N2 0.0336(12) 0.0376(13) 0.0459(13) 0.0029(10) 0.0107(10) -0.0004(10)
N3 0.0624(19) 0.0456(18) 0.0608(19) -0.0047(13) 0.0130(15) -0.0015(14)
N4 0.0667(19) 0.0358(15) 0.0566(17) 0.0003(12) 0.0064(14) -0.0062(14)
N5 0.0604(19) 0.0505(19) 0.085(2) -0.0129(16) 0.0099(17) 0.0133(16)
N6 0.059(2) 0.0486(19) 0.117(3) -0.0102(18) 0.0360(19) 0.0043(16)
N7 0.074(2) 0.069(2) 0.0431(16) 0.0028(13) 0.0201(15) -0.0148(16)
N8 0.0546(18) 0.0347(15) 0.0662(19) -0.0061(12) 0.0049(14) 0.0026(12)
N9 0.145(4) 0.0381(17) 0.0540(19) -0.0034(13) -0.009(2) 0.017(2)
N10 0.0481(16) 0.0620(19) 0.0600(18) 0.0086(14) 0.0163(14) -0.0105(14)
N11 0.087(3) 0.225(6) 0.048(2) -0.013(3) 0.0205(19) -0.090(3)

loop_
_atom_type_symbol
_atom_type_description
_atom_type_scat_dispersion_real
_atom_type_scat_dispersion_imag
_atom_type_scat_source
C C 0.0033 0.0016 'International Tables Vol C Tables 4.2.6.8 and 6.1.1.4'
H H 0.0000 0.0000 'International Tables Vol C Tables 4.2.6.8 and 6.1.1.4'
N N 0.0061 0.0033 'International Tables Vol C Tables 4.2.6.8 and 6.1.1.4'
O O 0.0106 0.0060 'International Tables Vol C Tables 4.2.6.8 and 6.1.1.4'
Cu Cu 0.3201 1.2651 'International Tables Vol C Tables 4.2.6.8 and 6.1.1.4'
Tb Tb -0.1723 4.1537 'International Tables Vol C Tables 4.2.6.8 and 6.1.1.4'

loop_
_geom_angle_atom_site_label_1
_geom_angle_atom_site_label_2
_geom_angle_atom_site_label_3
_geom_angle
_geom_angle_site_symmetry_1
_geom_angle_site_symmetry_3
O1 Cu1 O2 81.55(8) . .
O1 Cu1 N1 91.21(10) . .
O2 Cu1 N1 164.95(10) . .
O1 Cu1 N2 171.18(9) . .
O2 Cu1 N2 90.32(9) . .
N1 Cu1 N2 95.90(11) . .
O1 Cu1 N3 87.94(10) . .
O2 Cu1 N3 98.85(10) . .
N1 Cu1 N3 94.03(11) . .
N2 Cu1 N3 96.73(11) . .
O1 Cu1 Tb1 41.01(6) . .
O2 Cu1 Tb1 41.30(6) . .
N1 Cu1 Tb1 128.43(8) . .
N2 Cu1 Tb1 130.39(7) . .
N3 Cu1 Tb1 100.51(8) . .
O1 Tb1 O2 66.30(7) . .
O1 Tb1 N10 136.93(9) . .
O2 Tb1 N10 140.43(9) . .
O1 Tb1 N8 81.66(9) . .
O2 Tb1 N8 76.18(9) . .
N10 Tb1 N8 77.34(11) . .
O1 Tb1 N5 141.20(10) . .
O2 Tb1 N5 100.28(10) . .
N10 Tb1 N5 77.07(11) . .
N8 Tb1 N5 132.43(11) . .
O1 Tb1 N7 89.40(10) . .
O2 Tb1 N7 142.17(9) . .
N10 Tb1 N7 77.03(11) . .
N8 Tb1 N7 130.71(11) . .
N5 Tb1 N7 80.35(12) . .
O1 Tb1 N4 71.47(9) . .
O2 Tb1 N4 71.80(9) . .
N10 Tb1 N4 138.25(11) . .
N8 Tb1 N4 144.34(11) . .
N5 Tb1 N4 69.73(11) . .
N7 Tb1 N4 73.15(10) . .
O1 Tb1 O4 125.11(7) . .
O2 Tb1 O4 63.02(7) . .
N10 Tb1 O4 79.83(9) . .
N8 Tb1 O4 67.35(9) . .
N5 Tb1 O4 69.12(10) . .
N7 Tb1 O4 145.04(10) . .
N4 Tb1 O4 109.81(9) . .
O1 Tb1 O3 60.80(7) . .
O2 Tb1 O3 117.55(8) . .
N10 Tb1 O3 76.30(9) . .
N8 Tb1 O3 65.88(9) . .
N5 Tb1 O3 141.93(11) . .
N7 Tb1 O3 67.51(10) . .
N4 Tb1 O3 116.64(9) . .
O4 Tb1 O3 130.90(8) . .
O1 Tb1 Cu1 33.39(5) . .
O2 Tb1 Cu1 33.49(5) . .
N10 Tb1 Cu1 158.33(8) . .
N8 Tb1 Cu1 81.37(8) . .
N5 Tb1 Cu1 121.42(9) . .
N7 Tb1 Cu1 115.02(8) . .
N4 Tb1 Cu1 63.26(7) . .
O4 Tb1 Cu1 95.73(5) . .
O3 Tb1 Cu1 91.39(5) . .
O1 C1 C6 123.1(3) . .
O1 C1 C2 118.2(3) . .
C6 C1 C2 118.7(3) . .
O3 C2 C3 124.9(3) . .
O3 C2 C1 114.2(3) . .
C3 C2 C1 120.9(3) . .
C2 C3 C4 119.6(3) . .
C2 C3 H3 120.2 . .
C4 C3 H3 120.2 . .
C5 C4 C3 120.5(3) . .
C5 C4 H4 119.8 . .
C3 C4 H4 119.8 . .
C4 C5 C6 121.3(3) . .
C4 C5 H5 119.3 . .
C6 C5 H5 119.3 . .
C1 C6 C5 118.9(3) . .
C1 C6 C7 122.4(3) . .
C5 C6 C7 118.6(3) . .
N1 C7 C6 127.9(3) . .
N1 C7 H7 116.1 . .
C6 C7 H7 116.1 . .
N1 C8 C9 114.6(3) . .
N1 C8 H8A 108.6 . .
C9 C8 H8A 108.6 . .
N1 C8 H8B 108.6 . .
C9 C8 H8B 108.6 . .
H8A C8 H8B 107.6 . .
C12 C9 C8 111.0(3) . .
C12 C9 C10 111.0(3) . .
C8 C9 C10 111.3(3) . .
C12 C9 C11 106.2(3) . .
C8 C9 C11 107.2(3) . .
C10 C9 C11 109.9(3) . .
C9 C10 H10A 109.5 . .
C9 C10 H10B 109.5 . .
H10A C10 H10B 109.5 . .
C9 C10 H10C 109.5 . .
H10A C10 H10C 109.5 . .
H10B C10 H10C 109.5 . .
C9 C11 H11A 109.5 . .
C9 C11 H11B 109.5 . .
H11A C11 H11B 109.5 . .
C9 C11 H11C 109.5 . .
H11A C11 H11C 109.5 . .
H11B C11 H11C 109.5 . .
N2 C12 C9 115.7(3) . .
N2 C12 H12A 108.3 . .
C9 C12 H12A 108.3 . .
N2 C12 H12B 108.3 . .
C9 C12 H12B 108.3 . .
H12A C12 H12B 107.4 . .
N2 C13 C14 128.0(3) . .
N2 C13 H13 116.0 . .
C14 C13 H13 116.0 . .
C19 C14 C15 119.2(3) . .
C19 C14 C13 122.2(3) . .
C15 C14 C13 118.2(3) . .
C16 C15 C14 120.8(3) . .
C16 C15 H15 119.6 . .
C14 C15 H15 119.6 . .
C15 C16 C17 120.6(3) . .
C15 C16 H16 119.7 . .
C17 C16 H16 119.7 . .
C18 C17 C16 119.9(3) . .
C18 C17 H17 120.0 . .
C16 C17 H17 120.0 . .
C17 C18 O4 125.7(3) . .
C17 C18 C19 120.8(3) . .
O4 C18 C19 113.4(2) . .
O2 C19 C14 122.9(3) . .
O2 C19 C18 118.4(2) . .
C14 C19 C18 118.6(3) . .
O4 C20 H20A 109.5 . .
O4 C20 H20B 109.5 . .
H20A C20 H20B 109.5 . .
O4 C20 H20C 109.5 . .
H20A C20 H20C 109.5 . .
H20B C20 H20C 109.5 . .
O3 C21 H21A 109.5 . .
O3 C21 H21B 109.5 . .
H21A C21 H21B 109.5 . .
O3 C21 H21C 109.5 . .
H21A C21 H21C 109.5 . .
H21B C21 H21C 109.5 . .
N3 C22 N6 171.5(4) . 2_546
N8 C23 N9 174.2(4) . .
N4 C24 N9 173.1(4) . 2_556
N5 C25 N6 171.8(4) . .
N7 C26 N11 174.0(4) . 3_557
N10 C27 N11 173.4(5) . .
C1 O1 Cu1 121.82(19) . .
C1 O1 Tb1 130.43(18) . .
Cu1 O1 Tb1 105.60(8) . .
C19 O2 Cu1 124.01(17) . .
C19 O2 Tb1 126.33(17) . .
Cu1 O2 Tb1 105.22(8) . .
C2 O3 C21 116.0(3) . .
C2 O3 Tb1 115.37(18) . .
C21 O3 Tb1 128.3(2) . .
C18 O4 C20 117.3(2) . .
C18 O4 Tb1 117.46(17) . .
C20 O4 Tb1 125.3(2) . .
C7 N1 C8 117.6(3) . .
C7 N1 Cu1 121.4(2) . .
C8 N1 Cu1 121.0(2) . .
C13 N2 C12 115.9(3) . .
C13 N2 Cu1 120.7(2) . .
C12 N2 Cu1 123.3(2) . .
C22 N3 Cu1 140.4(3) . .
C24 N4 Tb1 154.8(3) . .
C25 N5 Tb1 163.4(3) . .
C25 N6 C22 124.1(3) . 2_556
C26 N7 Tb1 165.6(3) . .
C23 N8 Tb1 167.4(3) . .
C24 N9 C23 119.0(3) 2_546 .
C27 N10 Tb1 163.8(3) . .
C27 N11 C26 121.6(4) . 3_557

loop_
_geom_bond_atom_site_label_1
_geom_bond_atom_site_label_2
_geom_bond_distance
_geom_bond_site_symmetry_2
Cu1 O1 1.958(2) .
Cu1 O2 1.9590(19) .
Cu1 N1 1.981(3) .
Cu1 N2 1.982(2) .
Cu1 N3 2.354(3) .
Cu1 Tb1 3.4262(4) .
Tb1 O1 2.334(2) .
Tb1 O2 2.3433(19) .
Tb1 N10 2.463(3) .
Tb1 N8 2.472(3) .
Tb1 N5 2.474(3) .
Tb1 N7 2.479(3) .
Tb1 N4 2.516(3) .
Tb1 O4 2.598(2) .
Tb1 O3 2.751(2) .
C1 O1 1.333(3) .
C1 C6 1.403(4) .
C1 C2 1.406(4) .
C2 O3 1.370(4) .
C2 C3 1.383(4) .
C3 C4 1.393(5) .
C3 H3 0.9300 .
C4 C5 1.351(5) .
C4 H4 0.9300 .
C5 C6 1.412(4) .
C5 H5 0.9300 .
C6 C7 1.442(5) .
C7 N1 1.278(4) .
C7 H7 0.9300 .
C8 N1 1.474(4) .
C8 C9 1.523(5) .
C8 H8A 0.9700 .
C8 H8B 0.9700 .
C9 C12 1.522(5) .
C9 C10 1.527(5) .
C9 C11 1.536(5) .
C10 H10A 0.9600 .
C10 H10B 0.9600 .
C10 H10C 0.9600 .
C11 H11A 0.9600 .
C11 H11B 0.9600 .
C11 H11C 0.9600 .
C12 N2 1.476(4) .
C12 H12A 0.9700 .
C12 H12B 0.9700 .
C13 N2 1.289(4) .
C13 C14 1.438(4) .
C13 H13 0.9300 .
C14 C19 1.399(4) .
C14 C15 1.418(4) .
C15 C16 1.352(5) .
C15 H15 0.9300 .
C16 C17 1.391(5) .
C16 H16 0.9300 .
C17 C18 1.375(4) .
C17 H17 0.9300 .
C18 O4 1.376(4) .
C18 C19 1.412(4) .
C19 O2 1.327(3) .
C20 O4 1.432(4) .
C20 H20A 0.9600 .
C20 H20B 0.9600 .
C20 H20C 0.9600 .
C21 O3 1.423(5) .
C21 H21A 0.9600 .
C21 H21B 0.9600 .
C21 H21C 0.9600 .
C22 N3 1.149(4) .
C22 N6 1.323(5) 2_546
C23 N8 1.137(4) .
C23 N9 1.306(5) .
C24 N4 1.132(4) .
C24 N9 1.306(5) 2_556
C25 N5 1.142(4) .
C25 N6 1.282(5) .
C26 N7 1.129(5) .
C26 N11 1.296(5) 3_557
C27 N10 1.131(4) .
C27 N11 1.294(5) .
N6 C22 1.323(5) 2_556
N9 C24 1.306(5) 2_546
N11 C26 1.296(5) 3_557

loop_
_geom_hbond_atom_site_label_D
_geom_hbond_atom_site_label_H
_geom_hbond_atom_site_label_A
_geom_hbond_distance_DH
_geom_hbond_distance_HA
_geom_hbond_distance_DA
_geom_hbond_angle_DHA
_geom_hbond_site_symmetry_A
C13 H13 N6 0.93 2.54 3.408(5) 156.4 4_665
C20 H20B N10 0.96 2.64 3.317(5) 128.0 .
C21 H21B N10 0.96 2.63 3.320(6) 128.9 .
